data_4503160
loop_
_publ_author_name
'Chancellor, Christopher J.'
'Thorn, Adrienne A.'
'Beavers, Christine M.'
'Olmstead, Marilyn M.'
'Balch, Alan L.'

_publ_section_title
;
 Bilayer Packing of Amphiphilic Cationic Fullerenes in Crystalline Salts:
 Models for Self-Assembled Nanostructures
;
_journal_issue 3
_journal_name_full 'Crystal Growth &amp; Design'
_journal_page_first 976
_journal_paper_doi 10.1021/cg070643r
_journal_volume 8
_journal_year 2008
_chemical_formula_moiety 'C63 H8 N, C2 Cl2 O2 Rh, C S2'
_chemical_formula_sum 'C66 H8 Cl2 N O2 Rh S2'
_chemical_formula_weight 1084.66
_chemical_name_common '[C60(CH2NH(CH3)CH2)+][Rh(CO)2CL2-].CS2'
_chemical_name_systematic
; 
 ? 
;
_space_group_IT_number 14
_symmetry_cell_setting monoclinic
_symmetry_space_group_name_Hall '-P 2ybc'
_symmetry_space_group_name_H-M 'P 1 21/c 1'
_atom_sites_solution_hydrogens geom
_atom_sites_solution_primary direct
_atom_sites_solution_secondary difmap
_audit_creation_method SHELXL-97
_cell_angle_alpha 90.00
_cell_angle_beta 108.960(2)
_cell_angle_gamma 90.00
_cell_formula_units_Z 4
_cell_length_a 23.880(4)
_cell_length_b 9.9487(16)
_cell_length_c 17.358(3)
_cell_measurement_reflns_used 6048
_cell_measurement_temperature 90(2)
_cell_measurement_theta_max 29
_cell_measurement_theta_min 2.4
_cell_volume 3900.1(11)
_computing_cell_refinement 'Bruker SAINT'
_computing_data_collection 'Bruker Apex2'
_computing_data_reduction SAINT
_computing_molecular_graphics 'XP, SHELXTL 5.1(Sheldrick, 1994), ORTEP-3 for Windows(Farrugia, 1997)'
_computing_publication_material SHELXL-97
_computing_structure_refinement 'SHELXL-97 (Sheldrick, 1997)'
_computing_structure_solution 'SHELXS-97 (Sheldrick, 1990)'
_diffrn_ambient_temperature 90(2)
_diffrn_detector_area_resol_mean 8.3
_diffrn_measured_fraction_theta_full 0.998
_diffrn_measured_fraction_theta_max 0.998
_diffrn_measurement_device_type 'Bruker ApexII'
_diffrn_measurement_method \w
_diffrn_radiation_monochromator graphite
_diffrn_radiation_source 'fine-focus sealed tube'
_diffrn_radiation_type MoK\a
_diffrn_radiation_wavelength 0.71073
_diffrn_reflns_av_R_equivalents 0.0849
_diffrn_reflns_av_sigmaI/netI 0.1191
_diffrn_reflns_limit_h_max 28
_diffrn_reflns_limit_h_min -28
_diffrn_reflns_limit_k_max 11
_diffrn_reflns_limit_k_min -11
_diffrn_reflns_limit_l_max 20
_diffrn_reflns_limit_l_min -20
_diffrn_reflns_number 35081
_diffrn_reflns_theta_full 25.25
_diffrn_reflns_theta_max 25.25
_diffrn_reflns_theta_min 2.24
_diffrn_standards_number 0
_exptl_absorpt_coefficient_mu 0.744
_exptl_absorpt_correction_T_max 0.9985
_exptl_absorpt_correction_T_min 0.9160
_exptl_absorpt_correction_type multi-scan
_exptl_absorpt_process_details 'SADABS 2.10 (Sheldrick, 2004)'
_exptl_crystal_colour brown
_exptl_crystal_density_diffrn 1.847
_exptl_crystal_density_method 'not measured'
_exptl_crystal_description plate
_exptl_crystal_F_000 2152
_exptl_crystal_size_max 0.12
_exptl_crystal_size_mid 0.03
_exptl_crystal_size_min 0.002
_refine_diff_density_max 2.041
_refine_diff_density_min -1.330
_refine_diff_density_rms 0.162
_refine_ls_extinction_method none
_refine_ls_goodness_of_fit_ref 1.061
_refine_ls_hydrogen_treatment constr
_refine_ls_matrix_type full
_refine_ls_number_parameters 385
_refine_ls_number_reflns 7043
_refine_ls_number_restraints 32
_refine_ls_restrained_S_all 1.060
_refine_ls_R_factor_all 0.1041
_refine_ls_R_factor_gt 0.0729
_refine_ls_shift/su_max 0.001
_refine_ls_shift/su_mean 0.000
_refine_ls_structure_factor_coef Fsqd
_refine_ls_weighting_details 'calc w=1/[\s^2^(Fo^2^)+(0.1051P)^2^] where P=(Fo^2^+2Fc^2^)/3'
_refine_ls_weighting_scheme calc
_refine_ls_wR_factor_gt 0.1871
_refine_ls_wR_factor_ref 0.1958
_reflns_number_gt 4779
_reflns_number_total 7043
_reflns_threshold_expression I>2\s(I)
_cod_data_source_file cg070643r-file001.cif
_cod_data_source_block cjc15f
_cod_original_cell_volume 3900.0(11)
_cod_original_sg_symbol_H-M 'P 21/c'
_cod_database_code 4503160

loop_
_symmetry_equiv_pos_as_xyz
'x, y, z'
'-x, y+1/2, -z+1/2'
'-x, -y, -z'
'x, -y-1/2, z-1/2'

loop_
_atom_site_label
_atom_site_type_symbol
_atom_site_fract_x
_atom_site_fract_y
_atom_site_fract_z
_atom_site_U_iso_or_equiv
_atom_site_adp_type
_atom_site_occupancy
_atom_site_symmetry_multiplicity
_atom_site_calc_flag
_atom_site_refinement_flags
_atom_site_disorder_assembly
_atom_site_disorder_group
Rh1 Rh 0.53176(2) 0.64801(5) 0.49443(3) 0.01423(18) Uani 1 1 d . . .
Cl1 Cl 0.51345(7) 0.63969(17) 0.35054(10) 0.0198(4) Uani 1 1 d . . .
Cl2 Cl 0.44586(8) 0.77926(19) 0.47669(11) 0.0249(4) Uani 1 1 d . . .
C64 C 0.5414(3) 0.6662(6) 0.6031(4) 0.0170(15) Uani 1 1 d U . .
O1 O 0.5429(2) 0.6849(5) 0.6699(3) 0.0196(11) Uani 1 1 d U . .
C65 C 0.6014(3) 0.5520(7) 0.5153(4) 0.0181(15) Uani 1 1 d U . .
O2 O 0.6454(2) 0.4949(5) 0.5279(3) 0.0222(11) Uani 1 1 d U . .
C1 C 0.3209(3) 0.7667(6) 0.2326(4) 0.0133(14) Uiso 1 1 d . . .
C2 C 0.3501(3) 0.7517(6) 0.1614(4) 0.0143(14) Uiso 1 1 d . . .
C3 C 0.3682(3) 0.6085(6) 0.1469(4) 0.0155(14) Uiso 1 1 d . . .
C4 C 0.3702(3) 0.5033(6) 0.1996(4) 0.0143(14) Uiso 1 1 d . . .
C5 C 0.3438(3) 0.5143(6) 0.2651(4) 0.0145(14) Uiso 1 1 d . . .
C6 C 0.3164(3) 0.6314(6) 0.2758(4) 0.0134(13) Uiso 1 1 d . . .
C7 C 0.2550(3) 0.8065(6) 0.2029(4) 0.0140(14) Uiso 1 1 d . . .
C8 C 0.2256(3) 0.8548(7) 0.1267(4) 0.0160(14) Uiso 1 1 d . . .
C9 C 0.2526(3) 0.8431(7) 0.0604(4) 0.0155(14) Uiso 1 1 d . . .
C10 C 0.3075(3) 0.7840(7) 0.0754(4) 0.0166(14) Uiso 1 1 d . . .
C11 C 0.3167(3) 0.6919(7) 0.0177(4) 0.0197(15) Uiso 1 1 d . . .
C12 C 0.3539(3) 0.5836(7) 0.0616(4) 0.0177(15) Uiso 1 1 d . . .
C13 C 0.3450(3) 0.4519(7) 0.0292(4) 0.0203(15) Uiso 1 1 d . . .
C14 C 0.3491(3) 0.3409(7) 0.0850(4) 0.0197(15) Uiso 1 1 d . . .
C15 C 0.3603(3) 0.3662(7) 0.1677(4) 0.0195(15) Uiso 1 1 d . . .
C16 C 0.3287(3) 0.2940(7) 0.2136(4) 0.0175(14) Uiso 1 1 d . . .
C17 C 0.3179(3) 0.3859(7) 0.2730(4) 0.0166(15) Uiso 1 1 d . . .
C18 C 0.2650(3) 0.3780(6) 0.2899(4) 0.0162(14) Uiso 1 1 d . . .
C19 C 0.2352(3) 0.5018(6) 0.2997(4) 0.0154(14) Uiso 1 1 d . . .
C20 C 0.2607(3) 0.6246(6) 0.2907(4) 0.0153(14) Uiso 1 1 d . . .
C21 C 0.2229(3) 0.7334(6) 0.2466(4) 0.0123(13) Uiso 1 1 d . . .
C22 C 0.1621(3) 0.7145(7) 0.2140(4) 0.0177(14) Uiso 1 1 d . . .
C23 C 0.1308(3) 0.7661(7) 0.1324(4) 0.0184(15) Uiso 1 1 d . . .
C24 C 0.1624(3) 0.8350(7) 0.0912(4) 0.0196(15) Uiso 1 1 d . . .
C25 C 0.1498(3) 0.8110(7) 0.0032(4) 0.0189(15) Uiso 1 1 d . . .
C26 C 0.2057(3) 0.8154(6) -0.0143(4) 0.0169(15) Uiso 1 1 d . . .
C27 C 0.2147(3) 0.7293(7) -0.0721(4) 0.0200(15) Uiso 1 1 d . . .
C28 C 0.2711(3) 0.6656(7) -0.0557(4) 0.0218(16) Uiso 1 1 d . . .
C29 C 0.2612(3) 0.5288(7) -0.0889(4) 0.0233(16) Uiso 1 1 d . . .
C30 C 0.2981(3) 0.4240(7) -0.0462(4) 0.0212(15) Uiso 1 1 d . . .
C31 C 0.2718(3) 0.2947(7) -0.0373(4) 0.0220(16) Uiso 1 1 d . . .
C32 C 0.3033(3) 0.2427(7) 0.0440(4) 0.0206(15) Uiso 1 1 d . . .
C33 C 0.2726(3) 0.1738(7) 0.0867(4) 0.0202(15) Uiso 1 1 d . . .
C34 C 0.2855(3) 0.1992(7) 0.1744(4) 0.0174(14) Uiso 1 1 d . . .
C35 C 0.2298(3) 0.1939(7) 0.1927(4) 0.0198(15) Uiso 1 1 d . . .
C36 C 0.2198(3) 0.2803(7) 0.2494(4) 0.0187(15) Uiso 1 1 d . . .
C37 C 0.1620(3) 0.3442(7) 0.2339(4) 0.0205(15) Uiso 1 1 d . . .
C38 C 0.1719(3) 0.4814(7) 0.2652(4) 0.0195(15) Uiso 1 1 d . . .
C39 C 0.1354(3) 0.5855(7) 0.2232(4) 0.0183(15) Uiso 1 1 d . . .
C40 C 0.0886(3) 0.5587(7) 0.1466(4) 0.0224(16) Uiso 1 1 d . . .
C41 C 0.0851(3) 0.6695(7) 0.0925(4) 0.0201(15) Uiso 1 1 d . . .
C42 C 0.0735(3) 0.6457(7) 0.0087(4) 0.0215(15) Uiso 1 1 d . . .
C43 C 0.1060(3) 0.7170(7) -0.0371(4) 0.0182(15) Uiso 1 1 d . . .
C44 C 0.1159(3) 0.6268(7) -0.0968(4) 0.0242(16) Uiso 1 1 d . . .
C45 C 0.1691(3) 0.6309(7) -0.1137(4) 0.0214(15) Uiso 1 1 d . . .
C46 C 0.1986(3) 0.5079(7) -0.1236(4) 0.0205(15) Uiso 1 1 d . . .
C47 C 0.1736(3) 0.3847(7) -0.1156(4) 0.0226(16) Uiso 1 1 d . . .
C48 C 0.2113(3) 0.2742(7) -0.0703(4) 0.0210(15) Uiso 1 1 d . . .
C49 C 0.1789(3) 0.2020(7) -0.0255(4) 0.0232(16) Uiso 1 1 d . . .
C50 C 0.2093(3) 0.1538(7) 0.0517(4) 0.0217(15) Uiso 1 1 d . . .
C51 C 0.1823(3) 0.1648(7) 0.1162(4) 0.0199(15) Uiso 1 1 d . . .
C52 C 0.1271(3) 0.2260(7) 0.1016(4) 0.0202(15) Uiso 1 1 d . . .
C53 C 0.1171(3) 0.3179(7) 0.1595(4) 0.0226(16) Uiso 1 1 d . . .
C54 C 0.0792(3) 0.4259(7) 0.1162(4) 0.0218(16) Uiso 1 1 d . . .
C55 C 0.0672(3) 0.4021(7) 0.0303(4) 0.0223(16) Uiso 1 1 d . . .
C56 C 0.0639(3) 0.5097(7) -0.0233(4) 0.0214(16) Uiso 1 1 d . . .
C57 C 0.0898(3) 0.4984(7) -0.0884(4) 0.0178(15) Uiso 1 1 d . . .
C58 C 0.1177(3) 0.3791(7) -0.0978(4) 0.0229(16) Uiso 1 1 d . . .
C59 C 0.1210(3) 0.2676(7) -0.0426(4) 0.0222(16) Uiso 1 1 d . . .
C60 C 0.0961(3) 0.2783(7) 0.0203(4) 0.0213(15) Uiso 1 1 d . . .
N1 N 0.4182(2) 0.8641(6) 0.2791(3) 0.0174(12) Uani 1 1 d . . .
H1 H 0.4362 0.7851 0.3036 0.021 Uiso 1 1 calc R . .
C61 C 0.3585(3) 0.8750(6) 0.2896(4) 0.0169(15) Uani 1 1 d . . .
H61A H 0.3413 0.9655 0.2739 0.020 Uiso 1 1 calc R . .
H61B H 0.3611 0.8575 0.3469 0.020 Uiso 1 1 calc R . .
C62 C 0.4034(3) 0.8508(7) 0.1881(4) 0.0187(14) Uani 1 1 d . . .
H62A H 0.4375 0.8145 0.1743 0.022 Uiso 1 1 calc R . .
H62B H 0.3923 0.9391 0.1610 0.022 Uiso 1 1 calc R . .
C63 C 0.4588(3) 0.9800(7) 0.3144(5) 0.0237(17) Uani 1 1 d . . .
H63A H 0.4965 0.9667 0.3046 0.036 Uiso 1 1 calc R . .
H63B H 0.4658 0.9851 0.3732 0.036 Uiso 1 1 calc R . .
H63C H 0.4405 1.0638 0.2886 0.036 Uiso 1 1 calc R . .
S1 S 0.0012(10) 0.001(2) -0.0166(9) 0.057(3) Uani 0.50 1 d PD . 1
S2 S -0.0079(7) 0.0364(15) -0.1992(7) 0.149(7) Uani 0.50 1 d PD A 1
C66 C 0.0000(9) 0.013(2) -0.1069(9) 0.050(5) Uiso 0.50 1 d PD . 1
S3 S -0.0023(4) -0.1181(9) -0.1958(5) 0.112(3) Uani 0.50 1 d PD . 2
S4 S 0.0028(3) 0.1882(8) -0.2255(4) 0.084(2) Uani 0.50 1 d PD . 2
C67 C 0.0125(14) 0.0355(17) -0.193(2) 0.045(7) Uiso 0.50 1 d PD B 2

loop_
_atom_site_aniso_label
_atom_site_aniso_U_11
_atom_site_aniso_U_22
_atom_site_aniso_U_33
_atom_site_aniso_U_23
_atom_site_aniso_U_13
_atom_site_aniso_U_12
Rh1 0.0208(3) 0.0122(3) 0.0136(3) -0.0002(2) 0.0109(2) 0.0003(2)
Cl1 0.0269(9) 0.0206(9) 0.0148(8) 0.0008(7) 0.0108(7) 0.0041(7)
Cl2 0.0263(9) 0.0317(10) 0.0218(9) 0.0056(8) 0.0148(8) 0.0097(8)
C64 0.008(3) 0.011(3) 0.033(4) 0.005(3) 0.008(3) 0.002(2)
O1 0.026(3) 0.026(3) 0.012(2) -0.0032(19) 0.014(2) 0.004(2)
C65 0.035(4) 0.017(3) 0.007(3) -0.002(3) 0.014(3) 0.002(3)
O2 0.028(3) 0.023(3) 0.019(3) 0.001(2) 0.013(2) 0.004(2)
N1 0.016(3) 0.018(3) 0.020(3) 0.004(2) 0.009(2) -0.004(2)
C61 0.015(3) 0.012(4) 0.025(4) -0.004(3) 0.009(3) 0.000(3)
C62 0.022(3) 0.023(4) 0.018(3) -0.002(3) 0.016(3) -0.003(3)
C63 0.022(4) 0.018(4) 0.028(4) -0.001(3) 0.003(3) -0.007(3)
S1 0.035(3) 0.028(2) 0.110(12) 0.022(8) 0.027(8) -0.0054(18)
S2 0.186(16) 0.183(13) 0.058(6) -0.006(6) 0.012(9) 0.084(10)
S3 0.075(5) 0.152(8) 0.088(6) 0.062(6) -0.004(4) -0.014(5)
S4 0.050(3) 0.115(6) 0.075(4) -0.049(4) 0.004(3) -0.007(4)

loop_
_atom_type_symbol
_atom_type_description
_atom_type_scat_dispersion_real
_atom_type_scat_dispersion_imag
_atom_type_scat_source
C C 0.0033 0.0016 'International Tables Vol C Tables 4.2.6.8 and 6.1.1.4'
H H 0.0000 0.0000 'International Tables Vol C Tables 4.2.6.8 and 6.1.1.4'
N N 0.0061 0.0033 'International Tables Vol C Tables 4.2.6.8 and 6.1.1.4'
O O 0.0106 0.0060 'International Tables Vol C Tables 4.2.6.8 and 6.1.1.4'
S S 0.1246 0.1234 'International Tables Vol C Tables 4.2.6.8 and 6.1.1.4'
Cl Cl 0.1484 0.1585 'International Tables Vol C Tables 4.2.6.8 and 6.1.1.4'
Rh Rh -1.1178 0.9187 'International Tables Vol C Tables 4.2.6.8 and 6.1.1.4'

loop_
_geom_angle_atom_site_label_1
_geom_angle_atom_site_label_2
_geom_angle_atom_site_label_3
_geom_angle
_geom_angle_site_symmetry_1
_geom_angle_site_symmetry_3
C64 Rh1 C65 92.6(3) . .
C64 Rh1 Cl2 83.85(19) . .
C65 Rh1 Cl2 175.9(2) . .
C64 Rh1 Cl1 175.2(2) . .
C65 Rh1 Cl1 91.9(2) . .
Cl2 Rh1 Cl1 91.52(6) . .
O1 C64 Rh1 173.8(5) . .
O2 C65 Rh1 178.4(6) . .
C61 C1 C7 110.8(5) . .
C61 C1 C6 114.2(5) . .
C7 C1 C6 99.2(5) . .
C61 C1 C2 104.5(5) . .
C7 C1 C2 114.7(5) . .
C6 C1 C2 113.8(5) . .
C3 C2 C10 99.7(5) . .
C3 C2 C62 113.0(5) . .
C10 C2 C62 112.0(5) . .
C3 C2 C1 115.3(5) . .
C10 C2 C1 114.1(5) . .
C62 C2 C1 103.3(5) . .
C4 C3 C12 120.0(6) . .
C4 C3 C2 123.1(6) . .
C12 C3 C2 110.2(5) . .
C3 C4 C15 119.4(6) . .
C3 C4 C5 121.6(6) . .
C15 C4 C5 107.7(5) . .
C6 C5 C17 119.8(6) . .
C6 C5 C4 120.5(6) . .
C17 C5 C4 108.2(5) . .
C5 C6 C20 119.5(6) . .
C5 C6 C1 123.6(6) . .
C20 C6 C1 109.8(5) . .
C8 C7 C21 119.6(6) . .
C8 C7 C1 124.2(6) . .
C21 C7 C1 110.8(5) . .
C7 C8 C24 120.1(6) . .
C7 C8 C9 120.2(6) . .
C24 C8 C9 108.1(5) . .
C10 C9 C26 120.1(6) . .
C10 C9 C8 120.5(6) . .
C26 C9 C8 107.8(5) . .
C9 C10 C11 119.6(6) . .
C9 C10 C2 124.0(6) . .
C11 C10 C2 109.9(6) . .
C28 C11 C10 120.2(6) . .
C28 C11 C12 120.1(6) . .
C10 C11 C12 108.4(6) . .
C13 C12 C3 121.9(6) . .
C13 C12 C11 119.6(6) . .
C3 C12 C11 108.5(6) . .
C12 C13 C30 120.7(6) . .
C12 C13 C14 118.1(6) . .
C30 C13 C14 108.7(6) . .
C15 C14 C13 119.9(6) . .
C15 C14 C32 118.8(6) . .
C13 C14 C32 107.8(6) . .
C14 C15 C16 121.0(6) . .
C14 C15 C4 120.7(6) . .
C16 C15 C4 107.7(6) . .
C34 C16 C15 119.9(6) . .
C34 C16 C17 119.6(6) . .
C15 C16 C17 108.6(6) . .
C18 C17 C5 121.1(6) . .
C18 C17 C16 119.6(6) . .
C5 C17 C16 107.9(6) . .
C17 C18 C36 121.3(6) . .
C17 C18 C19 119.2(6) . .
C36 C18 C19 107.8(5) . .
C20 C19 C38 120.6(6) . .
C20 C19 C18 118.6(6) . .
C38 C19 C18 108.5(6) . .
C19 C20 C6 121.6(6) . .
C19 C20 C21 119.4(6) . .
C6 C20 C21 108.8(5) . .
C22 C21 C7 121.2(6) . .
C22 C21 C20 120.0(6) . .
C7 C21 C20 107.9(5) . .
C21 C22 C23 119.0(6) . .
C21 C22 C39 120.5(6) . .
C23 C22 C39 108.1(6) . .
C24 C23 C41 122.3(6) . .
C24 C23 C22 118.9(6) . .
C41 C23 C22 107.4(6) . .
C23 C24 C8 121.1(6) . .
C23 C24 C25 119.7(6) . .
C8 C24 C25 107.3(6) . .
C43 C25 C26 119.8(6) . .
C43 C25 C24 119.3(6) . .
C26 C25 C24 108.5(6) . .
C27 C26 C9 120.9(6) . .
C27 C26 C25 119.8(6) . .
C9 C26 C25 108.3(6) . .
C26 C27 C28 119.1(6) . .
C26 C27 C45 120.3(6) . .
C28 C27 C45 107.5(6) . .
C11 C28 C27 120.1(6) . .
C11 C28 C29 120.5(6) . .
C27 C28 C29 108.2(6) . .
C30 C29 C46 120.1(6) . .
C30 C29 C28 119.1(6) . .
C46 C29 C28 108.2(6) . .
C29 C30 C13 120.1(6) . .
C29 C30 C31 119.2(6) . .
C13 C30 C31 107.9(6) . .
C48 C31 C32 119.2(7) . .
C48 C31 C30 120.8(6) . .
C32 C31 C30 108.0(6) . .
C33 C32 C31 119.9(6) . .
C33 C32 C14 120.8(6) . .
C31 C32 C14 107.5(6) . .
C32 C33 C50 120.5(6) . .
C32 C33 C34 120.0(6) . .
C50 C33 C34 107.2(6) . .
C16 C34 C35 119.8(6) . .
C16 C34 C33 119.4(6) . .
C35 C34 C33 108.5(6) . .
C36 C35 C34 120.7(6) . .
C36 C35 C51 120.4(6) . .
C34 C35 C51 107.4(6) . .
C35 C36 C18 119.1(6) . .
C35 C36 C37 120.6(6) . .
C18 C36 C37 107.8(6) . .
C53 C37 C38 119.8(6) . .
C53 C37 C36 118.6(6) . .
C38 C37 C36 108.0(6) . .
C39 C38 C19 120.3(6) . .
C39 C38 C37 120.0(6) . .
C19 C38 C37 107.8(6) . .
C38 C39 C40 120.3(6) . .
C38 C39 C22 119.0(6) . .
C40 C39 C22 107.0(6) . .
C54 C40 C41 120.4(6) . .
C54 C40 C39 119.5(6) . .
C41 C40 C39 108.8(6) . .
C42 C41 C40 119.8(6) . .
C42 C41 C23 118.0(6) . .
C40 C41 C23 108.8(6) . .
C41 C42 C56 120.3(6) . .
C41 C42 C43 121.2(6) . .
C56 C42 C43 106.8(6) . .
C25 C43 C44 119.9(6) . .
C25 C43 C42 119.5(6) . .
C44 C43 C42 109.1(6) . .
C45 C44 C43 120.3(6) . .
C45 C44 C57 119.8(6) . .
C43 C44 C57 107.4(6) . .
C44 C45 C46 120.7(6) . .
C44 C45 C27 119.7(6) . .
C46 C45 C27 108.1(6) . .
C47 C46 C29 120.6(6) . .
C47 C46 C45 119.6(6) . .
C29 C46 C45 107.9(6) . .
C46 C47 C58 120.3(6) . .
C46 C47 C48 120.2(6) . .
C58 C47 C48 107.4(6) . .
C31 C48 C49 121.1(6) . .
C31 C48 C47 119.0(6) . .
C49 C48 C47 108.4(6) . .
C50 C49 C48 119.2(6) . .
C50 C49 C59 120.7(7) . .
C48 C49 C59 107.6(6) . .
C49 C50 C33 120.2(7) . .
C49 C50 C51 119.5(6) . .
C33 C50 C51 109.1(6) . .
C52 C51 C50 121.1(6) . .
C52 C51 C35 118.9(6) . .
C50 C51 C35 107.7(6) . .
C51 C52 C53 120.8(6) . .
C51 C52 C60 118.9(6) . .
C53 C52 C60 107.6(6) . .
C37 C53 C52 120.6(6) . .
C37 C53 C54 120.0(6) . .
C52 C53 C54 109.1(6) . .
C40 C54 C55 119.6(6) . .
C40 C54 C53 120.2(6) . .
C55 C54 C53 107.2(6) . .
C56 C55 C54 120.6(6) . .
C56 C55 C60 119.6(7) . .
C54 C55 C60 108.7(6) . .
C55 C56 C42 119.2(6) . .
C55 C56 C57 120.6(6) . .
C42 C56 C57 108.4(6) . .
C58 C57 C44 120.1(6) . .
C58 C57 C56 119.6(6) . .
C44 C57 C56 108.3(6) . .
C57 C58 C59 119.9(7) . .
C57 C58 C47 119.6(6) . .
C59 C58 C47 108.1(6) . .
C60 C59 C58 120.5(6) . .
C60 C59 C49 119.0(6) . .
C58 C59 C49 108.6(6) . .
C59 C60 C55 119.7(6) . .
C59 C60 C52 120.8(6) . .
C55 C60 C52 107.4(6) . .
C61 N1 C63 114.0(5) . .
C61 N1 C62 103.0(5) . .
C63 N1 C62 113.3(5) . .
C61 N1 H1 108.7 . .
C63 N1 H1 108.7 . .
C62 N1 H1 108.7 . .
N1 C61 C1 104.5(5) . .
N1 C61 H61A 110.9 . .
C1 C61 H61A 110.9 . .
N1 C61 H61B 110.9 . .
C1 C61 H61B 110.9 . .
H61A C61 H61B 108.9 . .
N1 C62 C2 104.9(5) . .
N1 C62 H62A 110.8 . .
C2 C62 H62A 110.8 . .
N1 C62 H62B 110.8 . .
C2 C62 H62B 110.8 . .
H62A C62 H62B 108.8 . .
N1 C63 H63A 109.5 . .
N1 C63 H63B 109.5 . .
H63A C63 H63B 109.5 . .
N1 C63 H63C 109.5 . .
H63A C63 H63C 109.5 . .
H63B C63 H63C 109.5 . .
S1 S1 C66 173(5) 3 .
S1 S1 C66 5(4) 3 3
C66 S1 C66 178.1(15) . 3
S1 C66 S2 172.9(17) . .
S1 C66 S1 1.9(15) . 3
S2 C66 S1 171.1(15) . 3
C67 S3 S4 140.4(14) . 2_544
C67 S4 S3 160.8(14) . 2_554
S3 C67 S4 155(2) . .

loop_
_geom_bond_atom_site_label_1
_geom_bond_atom_site_label_2
_geom_bond_distance
_geom_bond_site_symmetry_2
Rh1 C64 1.834(7) .
Rh1 C65 1.849(7) .
Rh1 Cl2 2.3659(18) .
Rh1 Cl1 2.3930(17) .
C64 O1 1.163(8) .
C65 O2 1.151(8) .
C1 C61 1.540(9) .
C1 C7 1.540(9) .
C1 C6 1.562(9) .
C1 C2 1.611(9) .
C2 C3 1.533(9) .
C2 C10 1.543(9) .
C2 C62 1.557(9) .
C3 C4 1.380(9) .
C3 C12 1.429(9) .
C4 C15 1.462(9) .
C4 C5 1.472(9) .
C5 C6 1.379(9) .
C5 C17 1.445(9) .
C6 C20 1.437(9) .
C7 C8 1.366(9) .
C7 C21 1.438(9) .
C8 C24 1.447(9) .
C8 C9 1.496(9) .
C9 C10 1.382(9) .
C9 C26 1.438(9) .
C10 C11 1.429(9) .
C11 C28 1.406(9) .
C11 C12 1.445(9) .
C12 C13 1.414(10) .
C13 C30 1.446(10) .
C13 C14 1.452(10) .
C14 C15 1.396(10) .
C14 C32 1.467(9) .
C15 C16 1.452(10) .
C16 C34 1.400(9) .
C16 C17 1.461(9) .
C17 C18 1.389(9) .
C18 C36 1.453(9) .
C18 C19 1.460(9) .
C19 C20 1.396(9) .
C19 C38 1.447(9) .
C20 C21 1.457(9) .
C21 C22 1.389(9) .
C22 C23 1.462(9) .
C22 C39 1.466(9) .
C23 C24 1.378(10) .
C23 C41 1.450(9) .
C24 C25 1.477(9) .
C25 C43 1.408(9) .
C25 C26 1.462(9) .
C26 C27 1.387(9) .
C27 C28 1.431(10) .
C27 C45 1.467(9) .
C28 C29 1.466(10) .
C29 C30 1.411(10) .
C29 C46 1.434(10) .
C30 C31 1.462(10) .
C31 C48 1.385(9) .
C31 C32 1.462(9) .
C32 C33 1.381(10) .
C33 C50 1.449(10) .
C33 C34 1.474(9) .
C34 C35 1.465(9) .
C35 C36 1.383(10) .
C35 C51 1.468(9) .
C36 C37 1.463(9) .
C37 C53 1.410(10) .
C37 C38 1.460(10) .
C38 C39 1.397(9) .
C39 C40 1.458(10) .
C40 C54 1.413(10) .
C40 C41 1.433(10) .
C41 C42 1.410(10) .
C42 C56 1.452(10) .
C42 C43 1.462(10) .
C43 C44 1.448(10) .
C44 C45 1.395(10) .
C44 C57 1.449(10) .
C45 C46 1.449(10) .
C46 C47 1.389(10) .
C47 C58 1.466(10) .
C47 C48 1.475(10) .
C48 C49 1.452(10) .
C49 C50 1.386(10) .
C49 C59 1.470(10) .
C50 C51 1.464(10) .
C51 C52 1.398(10) .
C52 C53 1.436(10) .
C52 C60 1.460(9) .
C53 C54 1.448(10) .
C54 C55 1.442(10) .
C55 C56 1.405(10) .
C55 C60 1.449(10) .
C56 C57 1.458(10) .
C57 C58 1.396(10) .
C58 C59 1.451(10) .
C59 C60 1.408(10) .
N1 C61 1.500(8) .
N1 C63 1.503(8) .
N1 C62 1.509(8) .
N1 H1 0.9300 .
C61 H61A 0.9900 .
C61 H61B 0.9900 .
C62 H62A 0.9900 .
C62 H62B 0.9900 .
C63 H63A 0.9800 .
C63 H63B 0.9800 .
C63 H63C 0.9800 .
S1 S1 0.60(2) 3
S1 C66 1.563(15) .
S1 C66 2.16(2) 3
S2 C66 1.569(15) .
C66 S1 2.16(2) 3
S3 C67 1.567(17) .
S3 S4 2.360(13) 2_544
S4 C67 1.608(17) .
S4 S3 2.360(13) 2_554

loop_
_geom_hbond_atom_site_label_D
_geom_hbond_atom_site_label_H
_geom_hbond_atom_site_label_A
_geom_hbond_distance_DH
_geom_hbond_distance_HA
_geom_hbond_distance_DA
_geom_hbond_angle_DHA
N1 H1 Cl1 0.93 2.28 3.141(6) 154.3
N1 H1 Cl2 0.93 2.94 3.382(6) 110.8
